data_4028138
loop_
_publ_author_name
'V. V. Sreenivasu Mummidivarapu'
'Vijaya Kumar Hinge'
'Khatija Tabbasum'
'Rajesh G. Gonnade'
'Chebrolu P. Rao'

_publ_section_title
;
 Triazole-Linked Anthracenyl-Appended Calix[4]arene Conjugate As Receptor
 for Co(II): Synthesis, Spectroscopy, Microscopy, and Computational
 Studies
;
_journal_name_full 'Journal of Organic Chemistry'
_journal_page_first 3570
_journal_page_last 3576
_journal_paper_doi 10.1021/jo400038x
_journal_volume 78
_journal_year 2013
_chemical_formula_moiety 'C80 H82 N6 O4, 2(CHCl3)'
_chemical_formula_sum 'C82 H84 Cl6 N6 O4'
_chemical_formula_weight 1430.25
_chemical_name_common CALIXARENE
_chemical_name_systematic
; 
 ? 
;
_space_group_IT_number 2
_symmetry_cell_setting triclinic
_symmetry_space_group_name_Hall '-P 1'
_symmetry_space_group_name_H-M 'P -1'
_atom_sites_solution_hydrogens geom
_atom_sites_solution_primary direct
_atom_sites_solution_secondary difmap
_audit_creation_method SHELXL-97
_cell_angle_alpha 70.017(6)
_cell_angle_beta 73.553(6)
_cell_angle_gamma 74.051(6)
_cell_formula_units_Z 2
_cell_length_a 12.8268(14)
_cell_length_b 16.8384(18)
_cell_length_c 19.527(2)
_cell_measurement_reflns_used 6339
_cell_measurement_temperature 160(2)
_cell_measurement_theta_max 22.86
_cell_measurement_theta_min 2.27
_cell_volume 3726.5(7)
_computing_cell_refinement 'SMART (Bruker, 2000)'
_computing_data_collection 'SMART (Bruker, 2000)'
_computing_data_reduction 'SAINT(Bruker, 2000)'
_computing_molecular_graphics 'SHELXL-97 (Sheldrick, 2008)'
_computing_publication_material 'SHELXL-97 (Sheldrick, 2008)'
_computing_structure_refinement 'SHELXL-97 (Sheldrick, 2008)'
_computing_structure_solution 'SHELXS-97 (Sheldrick, 2008)'
_diffrn_ambient_temperature 160(2)
_diffrn_measured_fraction_theta_full 0.979
_diffrn_measured_fraction_theta_max 0.979
_diffrn_measurement_device 'BRUKER SMART APEX'
_diffrn_measurement_device_type 'CCD Area Detector'
_diffrn_measurement_method 'Omega and phi Scan'
_diffrn_radiation_monochromator graphite
_diffrn_radiation_source 'fine-focus sealed tube'
_diffrn_radiation_type MoK\a
_diffrn_radiation_wavelength 0.71073
_diffrn_reflns_av_R_equivalents 0.0661
_diffrn_reflns_av_sigmaI/netI 0.0942
_diffrn_reflns_limit_h_max 15
_diffrn_reflns_limit_h_min -15
_diffrn_reflns_limit_k_max 20
_diffrn_reflns_limit_k_min -19
_diffrn_reflns_limit_l_max 23
_diffrn_reflns_limit_l_min -21
_diffrn_reflns_number 40846
_diffrn_reflns_theta_full 25.00
_diffrn_reflns_theta_max 25.00
_diffrn_reflns_theta_min 1.31
_exptl_absorpt_coefficient_mu 0.285
_exptl_absorpt_correction_T_max 0.9851
_exptl_absorpt_correction_T_min 0.8909
_exptl_absorpt_correction_type multi-scan
_exptl_absorpt_process_details 'Bruker SADABS'
_exptl_crystal_colour yellow
_exptl_crystal_density_diffrn 1.275
_exptl_crystal_description plate
_exptl_crystal_F_000 1504
_exptl_crystal_size_max 0.41
_exptl_crystal_size_mid 0.12
_exptl_crystal_size_min 0.05
_refine_diff_density_max 0.665
_refine_diff_density_min -0.524
_refine_diff_density_rms 0.085
_refine_ls_extinction_coef 0.0016(4)
_refine_ls_extinction_expression Fc^*^=kFc[1+0.001xFc^2^\l^3^/sin(2\q)]^-1/4^
_refine_ls_extinction_method SHELXL
_refine_ls_goodness_of_fit_ref 1.129
_refine_ls_hydrogen_treatment constr
_refine_ls_matrix_type full
_refine_ls_number_parameters 898
_refine_ls_number_reflns 12858
_refine_ls_number_restraints 0
_refine_ls_restrained_S_all 1.129
_refine_ls_R_factor_all 0.1480
_refine_ls_R_factor_gt 0.1034
_refine_ls_shift/su_max 0.000
_refine_ls_shift/su_mean 0.000
_refine_ls_structure_factor_coef Fsqd
_refine_ls_weighting_details 'calc w=1/[\s^2^(Fo^2^)+(0.0745P)^2^+12.2938P] where P=(Fo^2^+2Fc^2^)/3'
_refine_ls_weighting_scheme calc
_refine_ls_wR_factor_gt 0.2169
_refine_ls_wR_factor_ref 0.2368
_reflns_number_gt 8766
_reflns_number_total 12858
_reflns_threshold_expression >2sigma(I)
_cod_data_source_file jo400038x_si_002.cif
_cod_data_source_block sv04
_cod_database_code 4028138

loop_
_symmetry_equiv_pos_as_xyz
'x, y, z'
'-x, -y, -z'

loop_
_atom_site_label
_atom_site_type_symbol
_atom_site_fract_x
_atom_site_fract_y
_atom_site_fract_z
_atom_site_U_iso_or_equiv
_atom_site_adp_type
_atom_site_occupancy
_atom_site_symmetry_multiplicity
_atom_site_calc_flag
_atom_site_refinement_flags
O1 O 0.8942(3) 0.7980(2) 0.71303(19) 0.0204(8) Uani 1 1 d .
H1A H 0.8582 0.7783 0.7562 0.031 Uiso 1 1 calc R
O2 O 0.8898(3) 0.6698(2) 0.86394(18) 0.0202(8) Uani 1 1 d .
O3 O 1.1020(3) 0.7133(2) 0.79969(19) 0.0223(8) Uani 1 1 d .
H3A H 1.1034 0.7486 0.7571 0.034 Uiso 1 1 calc R
O4 O 1.0915(3) 0.8766(2) 0.66604(18) 0.0183(8) Uani 1 1 d .
N1 N 0.7938(4) 0.7013(3) 1.0496(2) 0.0228(10) Uani 1 1 d .
N2 N 0.8337(4) 0.7507(3) 1.0719(2) 0.0247(11) Uani 1 1 d .
N3 N 0.9117(4) 0.7836(3) 1.0150(2) 0.0206(10) Uani 1 1 d .
N4 N 0.9973(4) 1.1073(3) 0.6454(2) 0.0255(11) Uani 1 1 d .
N5 N 0.8949(4) 1.1404(3) 0.6750(3) 0.0262(11) Uani 1 1 d .
N6 N 0.8416(4) 1.0740(3) 0.7102(2) 0.0217(10) Uani 1 1 d .
C1 C 0.8509(4) 0.7847(3) 0.6622(3) 0.0154(11) Uani 1 1 d .
C2 C 0.8840(4) 0.8243(3) 0.5858(3) 0.0184(12) Uani 1 1 d .
C3 C 0.8363(4) 0.8114(3) 0.5361(3) 0.0204(12) Uani 1 1 d .
H3 H 0.8597 0.8378 0.4844 0.024 Uiso 1 1 calc R
C4 C 0.7564(4) 0.7620(3) 0.5582(3) 0.0177(12) Uani 1 1 d .
C5 C 0.7261(4) 0.7219(3) 0.6349(3) 0.0187(12) Uani 1 1 d .
H5 H 0.6717 0.6870 0.6517 0.022 Uiso 1 1 calc R
C6 C 0.7728(4) 0.7314(3) 0.6875(3) 0.0162(11) Uani 1 1 d .
C7 C 0.7488(4) 0.6794(3) 0.7681(3) 0.0175(11) Uani 1 1 d .
H7A H 0.6812 0.6561 0.7786 0.021 Uiso 1 1 calc R
H7B H 0.7348 0.7172 0.8004 0.021 Uiso 1 1 calc R
C8 C 0.8459(4) 0.6054(3) 0.7861(3) 0.0152(11) Uani 1 1 d .
C9 C 0.9133(4) 0.6039(3) 0.8310(3) 0.0141(11) Uani 1 1 d .
C10 C 1.0078(4) 0.5395(3) 0.8415(3) 0.0192(12) Uani 1 1 d .
C11 C 1.0321(4) 0.4750(3) 0.8071(3) 0.0218(12) Uani 1 1 d .
H11 H 1.0955 0.4306 0.8148 0.026 Uiso 1 1 calc R
C12 C 0.9670(4) 0.4730(3) 0.7618(3) 0.0215(12) Uani 1 1 d .
C13 C 0.8742(4) 0.5398(3) 0.7523(3) 0.0173(11) Uani 1 1 d .
H13 H 0.8286 0.5402 0.7214 0.021 Uiso 1 1 calc R
C14 C 1.0838(4) 0.5398(4) 0.8886(3) 0.0263(13) Uani 1 1 d .
H14A H 1.0999 0.4815 0.9234 0.032 Uiso 1 1 calc R
H14B H 1.0451 0.5803 0.9188 0.032 Uiso 1 1 calc R
C15 C 1.1929(4) 0.5660(3) 0.8418(3) 0.0175(11) Uani 1 1 d .
C16 C 1.1958(4) 0.6510(3) 0.7985(3) 0.0166(11) Uani 1 1 d .
C17 C 1.2964(4) 0.6729(3) 0.7535(3) 0.0180(11) Uani 1 1 d .
C18 C 1.3910(4) 0.6097(3) 0.7558(3) 0.0193(12) Uani 1 1 d .
H18 H 1.4592 0.6252 0.7263 0.023 Uiso 1 1 calc R
C19 C 1.3924(4) 0.5246(3) 0.7987(3) 0.0193(12) Uani 1 1 d .
C20 C 1.2908(4) 0.5044(3) 0.8407(3) 0.0209(12) Uani 1 1 d .
H20 H 1.2881 0.4466 0.8698 0.025 Uiso 1 1 calc R
C21 C 1.2940(4) 0.7609(3) 0.6960(3) 0.0181(11) Uani 1 1 d .
H21A H 1.2514 0.8066 0.7200 0.022 Uiso 1 1 calc R
H21B H 1.3705 0.7713 0.6743 0.022 Uiso 1 1 calc R
C22 C 1.2404(4) 0.7638(3) 0.6352(3) 0.0165(11) Uani 1 1 d .
C23 C 1.1413(4) 0.8209(3) 0.6218(3) 0.0138(11) Uani 1 1 d .
C24 C 1.0864(4) 0.8185(3) 0.5703(3) 0.0189(12) Uani 1 1 d .
C25 C 1.1345(4) 0.7576(3) 0.5310(3) 0.0221(12) Uani 1 1 d .
H25 H 1.0991 0.7561 0.4949 0.027 Uiso 1 1 calc R
C26 C 1.2324(5) 0.6989(3) 0.5426(3) 0.0227(13) Uani 1 1 d .
C27 C 1.2840(4) 0.7044(3) 0.5947(3) 0.0196(12) Uani 1 1 d .
H27 H 1.3520 0.6657 0.6026 0.023 Uiso 1 1 calc R
C28 C 0.9747(4) 0.8764(3) 0.5588(3) 0.0219(12) Uani 1 1 d .
H28A H 0.9562 0.9198 0.5863 0.026 Uiso 1 1 calc R
H28B H 0.9794 0.9074 0.5052 0.026 Uiso 1 1 calc R
C29 C 0.7047(5) 0.7471(4) 0.5025(3) 0.0289(14) Uani 1 1 d .
C30 C 0.7509(8) 0.6551(6) 0.4978(5) 0.082(3) Uani 1 1 d .
H30A H 0.8319 0.6460 0.4828 0.123 Uiso 1 1 calc R
H30B H 0.7209 0.6457 0.4609 0.123 Uiso 1 1 calc R
H30C H 0.7295 0.6146 0.5466 0.123 Uiso 1 1 calc R
C31 C 0.5793(6) 0.7592(6) 0.5278(4) 0.068(3) Uani 1 1 d .
H31A H 0.5599 0.7083 0.5680 0.102 Uiso 1 1 calc R
H31B H 0.5465 0.7667 0.4858 0.102 Uiso 1 1 calc R
H31C H 0.5507 0.8103 0.5458 0.102 Uiso 1 1 calc R
C32 C 0.7297(9) 0.8089(7) 0.4255(4) 0.100(4) Uani 1 1 d .
H32A H 0.6946 0.8680 0.4272 0.149 Uiso 1 1 calc R
H32B H 0.7006 0.7943 0.3909 0.149 Uiso 1 1 calc R
H32C H 0.8101 0.8045 0.4084 0.149 Uiso 1 1 calc R
C33 C 0.9909(5) 0.4012(4) 0.7245(3) 0.0336(15) Uani 1 1 d .
C34 C 1.1066(7) 0.3449(5) 0.7277(4) 0.070(3) Uani 1 1 d .
H34A H 1.1158 0.2973 0.7070 0.106 Uiso 1 1 calc R
H34B H 1.1151 0.3215 0.7796 0.106 Uiso 1 1 calc R
H34C H 1.1628 0.3797 0.6985 0.106 Uiso 1 1 calc R
C35 C 0.9045(8) 0.3434(5) 0.7652(6) 0.094(4) Uani 1 1 d .
H35A H 0.8299 0.3783 0.7628 0.141 Uiso 1 1 calc R
H35B H 0.9108 0.3173 0.8175 0.141 Uiso 1 1 calc R
H35C H 0.9180 0.2979 0.7414 0.141 Uiso 1 1 calc R
C36 C 0.9849(7) 0.4377(5) 0.6430(4) 0.061(2) Uani 1 1 d .
H36A H 0.9072 0.4585 0.6386 0.091 Uiso 1 1 calc R
H36B H 1.0191 0.3925 0.6179 0.091 Uiso 1 1 calc R
H36C H 1.0247 0.4855 0.6197 0.091 Uiso 1 1 calc R
C37 C 1.5020(5) 0.4578(4) 0.7969(3) 0.0312(14) Uani 1 1 d .
C38 C 1.5453(6) 0.4489(5) 0.7177(4) 0.059(2) Uani 1 1 d .
H38A H 1.4893 0.4321 0.7032 0.089 Uiso 1 1 calc R
H38B H 1.6135 0.4048 0.7162 0.089 Uiso 1 1 calc R
H38C H 1.5611 0.5042 0.6831 0.089 Uiso 1 1 calc R
C39 C 1.5870(5) 0.4898(4) 0.8185(4) 0.0479(18) Uani 1 1 d .
H39A H 1.6056 0.5422 0.7800 0.072 Uiso 1 1 calc R
H39B H 1.6542 0.4451 0.8227 0.072 Uiso 1 1 calc R
H39C H 1.5548 0.5026 0.8664 0.072 Uiso 1 1 calc R
C40 C 1.4878(6) 0.3703(4) 0.8525(4) 0.0460(18) Uani 1 1 d .
H40A H 1.4716 0.3748 0.9033 0.069 Uiso 1 1 calc R
H40B H 1.5562 0.3278 0.8446 0.069 Uiso 1 1 calc R
H40C H 1.4263 0.3521 0.8452 0.069 Uiso 1 1 calc R
C41 C 1.2831(6) 0.6281(4) 0.5034(4) 0.0404(17) Uani 1 1 d .
C42 C 1.3973(7) 0.6400(7) 0.4576(6) 0.097(4) Uani 1 1 d .
H42A H 1.4287 0.5953 0.4318 0.145 Uiso 1 1 calc R
H42B H 1.4453 0.6355 0.4905 0.145 Uiso 1 1 calc R
H42C H 1.3920 0.6970 0.4209 0.145 Uiso 1 1 calc R
C43 C 1.2962(8) 0.5400(5) 0.5629(5) 0.075(3) Uani 1 1 d .
H43A H 1.3305 0.4943 0.5385 0.112 Uiso 1 1 calc R
H43B H 1.2231 0.5303 0.5933 0.112 Uiso 1 1 calc R
H43C H 1.3432 0.5395 0.5949 0.112 Uiso 1 1 calc R
C44 C 1.2113(8) 0.6270(6) 0.4545(5) 0.086(3) Uani 1 1 d .
H44A H 1.2050 0.6816 0.4149 0.128 Uiso 1 1 calc R
H44B H 1.1374 0.6193 0.4847 0.128 Uiso 1 1 calc R
H44C H 1.2449 0.5792 0.4324 0.128 Uiso 1 1 calc R
C45 C 0.8239(4) 0.6512(3) 0.9381(3) 0.0200(12) Uani 1 1 d .
H45A H 0.8417 0.5888 0.9637 0.024 Uiso 1 1 calc R
H45B H 0.7441 0.6672 0.9365 0.024 Uiso 1 1 calc R
C46 C 0.8486(4) 0.7020(3) 0.9790(3) 0.0140(11) Uani 1 1 d .
C47 C 0.9236(4) 0.7548(3) 0.9568(3) 0.0195(12) Uani 1 1 d .
H47 H 0.9735 0.7681 0.9100 0.023 Uiso 1 1 calc R
C48 C 0.9736(5) 0.8398(4) 1.0238(3) 0.0277(14) Uani 1 1 d .
H48A H 1.0506 0.8086 1.0265 0.033 Uiso 1 1 calc R
H48B H 0.9388 0.8549 1.0711 0.033 Uiso 1 1 calc R
C49 C 0.9754(5) 0.9220(4) 0.9592(3) 0.0245(13) Uani 1 1 d .
C50 C 1.0681(5) 0.9292(4) 0.8997(3) 0.0295(14) Uani 1 1 d .
C51 C 1.1643(5) 0.8608(4) 0.8960(3) 0.0321(14) Uani 1 1 d .
H51 H 1.1657 0.8080 0.9347 0.039 Uiso 1 1 calc R
C52 C 1.2527(5) 0.8703(4) 0.8383(4) 0.0370(16) Uani 1 1 d .
H52 H 1.3153 0.8244 0.8373 0.044 Uiso 1 1 calc R
C53 C 1.2524(5) 0.9488(5) 0.7789(4) 0.0395(16) Uani 1 1 d .
H53 H 1.3150 0.9551 0.7388 0.047 Uiso 1 1 calc R
C54 C 1.1638(5) 1.0137(4) 0.7796(3) 0.0354(15) Uani 1 1 d .
H54 H 1.1642 1.0651 0.7393 0.043 Uiso 1 1 calc R
C55 C 1.0697(5) 1.0074(4) 0.8391(3) 0.0302(14) Uani 1 1 d .
C56 C 0.9787(5) 1.0753(4) 0.8398(3) 0.0314(14) Uani 1 1 d .
H56 H 0.9796 1.1270 0.7998 0.038 Uiso 1 1 calc R
C57 C 0.8839(5) 1.0682(4) 0.8999(4) 0.0307(14) Uani 1 1 d .
C58 C 0.7916(5) 1.1379(4) 0.8986(4) 0.0375(16) Uani 1 1 d .
H58 H 0.7931 1.1893 0.8584 0.045 Uiso 1 1 calc R
C59 C 0.6996(6) 1.1304(4) 0.9563(4) 0.0419(17) Uani 1 1 d .
H59 H 0.6377 1.1770 0.9561 0.050 Uiso 1 1 calc R
C60 C 0.6979(5) 1.0543(4) 1.0150(4) 0.0392(16) Uani 1 1 d .
H60 H 0.6341 1.0495 1.0543 0.047 Uiso 1 1 calc R
C61 C 0.7855(5) 0.9872(4) 1.0169(3) 0.0337(15) Uani 1 1 d .
H61 H 0.7819 0.9363 1.0575 0.040 Uiso 1 1 calc R
C62 C 0.8831(5) 0.9914(4) 0.9591(3) 0.0295(14) Uani 1 1 d .
C63 C 1.1073(4) 0.9643(3) 0.6318(3) 0.0194(12) Uani 1 1 d .
H63A H 1.1191 0.9787 0.5769 0.023 Uiso 1 1 calc R
H63B H 1.1729 0.9719 0.6442 0.023 Uiso 1 1 calc R
C64 C 1.0059(4) 1.0210(3) 0.6611(3) 0.0201(12) Uani 1 1 d .
C65 C 0.9079(4) 0.9989(3) 0.7030(3) 0.0225(12) Uani 1 1 d .
H65 H 0.8904 0.9430 0.7226 0.027 Uiso 1 1 calc R
C66 C 0.7235(4) 1.0902(3) 0.7465(3) 0.0268(13) Uani 1 1 d .
H66A H 0.6865 1.1477 0.7195 0.032 Uiso 1 1 calc R
H66B H 0.7165 1.0901 0.7983 0.032 Uiso 1 1 calc R
C67 C 0.6671(4) 1.0218(3) 0.7469(3) 0.0233(13) Uani 1 1 d .
C68 C 0.6410(4) 0.9551(3) 0.8132(3) 0.0213(12) Uani 1 1 d .
C69 C 0.6667(5) 0.9478(4) 0.8828(3) 0.0280(14) Uani 1 1 d .
H69 H 0.7030 0.9887 0.8850 0.034 Uiso 1 1 calc R
C70 C 0.6400(5) 0.8835(4) 0.9447(3) 0.0359(15) Uani 1 1 d .
H70 H 0.6574 0.8806 0.9898 0.043 Uiso 1 1 calc R
C71 C 0.5878(5) 0.8214(4) 0.9441(3) 0.0373(16) Uani 1 1 d .
H71 H 0.5702 0.7769 0.9885 0.045 Uiso 1 1 calc R
C72 C 0.5619(5) 0.8246(4) 0.8800(3) 0.0307(14) Uani 1 1 d .
H72 H 0.5261 0.7820 0.8801 0.037 Uiso 1 1 calc R
C73 C 0.5881(4) 0.8913(3) 0.8122(3) 0.0220(12) Uani 1 1 d .
C74 C 0.5664(4) 0.8932(4) 0.7462(3) 0.0266(13) Uani 1 1 d .
H74 H 0.5317 0.8502 0.7461 0.032 Uiso 1 1 calc R
C75 C 0.5942(4) 0.9570(4) 0.6793(3) 0.0246(13) Uani 1 1 d .
C76 C 0.5760(5) 0.9567(4) 0.6111(4) 0.0349(15) Uani 1 1 d .
H76 H 0.5405 0.9143 0.6106 0.042 Uiso 1 1 calc R
C77 C 0.6089(5) 1.0169(4) 0.5458(4) 0.0416(17) Uani 1 1 d .
H77 H 0.5992 1.0146 0.5001 0.050 Uiso 1 1 calc R
C78 C 0.6568(5) 1.0818(4) 0.5465(4) 0.0392(16) Uani 1 1 d .
H78 H 0.6762 1.1248 0.5013 0.047 Uiso 1 1 calc R
C79 C 0.6758(5) 1.0845(4) 0.6095(3) 0.0329(14) Uani 1 1 d .
H79 H 0.7101 1.1288 0.6075 0.039 Uiso 1 1 calc R
C80 C 0.6461(4) 1.0226(3) 0.6800(3) 0.0208(12) Uani 1 1 d .
C81 C 0.2960(5) 0.5943(4) 0.9772(4) 0.0344(15) Uani 1 1 d .
H81 H 0.2905 0.6033 0.9249 0.041 Uiso 1 1 calc R
Cl1 Cl 0.16140(16) 0.61278(13) 1.03046(13) 0.0645(6) Uani 1 1 d .
Cl2 Cl 0.36230(14) 0.48790(11) 1.01159(11) 0.0478(5) Uani 1 1 d .
Cl3 Cl 0.37156(16) 0.66755(11) 0.97563(12) 0.0592(6) Uani 1 1 d .
C82 C 0.6218(6) 0.8002(4) 0.2036(4) 0.0403(16) Uani 1 1 d .
H82 H 0.6863 0.7613 0.1811 0.048 Uiso 1 1 calc R
Cl4 Cl 0.56053(18) 0.73966(14) 0.29102(11) 0.0646(6) Uani 1 1 d .
Cl5 Cl 0.52801(14) 0.84473(12) 0.14353(10) 0.0499(5) Uani 1 1 d .
Cl6 Cl 0.6702(2) 0.88146(15) 0.21392(11) 0.0757(7) Uani 1 1 d .

loop_
_atom_site_aniso_label
_atom_site_aniso_U_11
_atom_site_aniso_U_22
_atom_site_aniso_U_33
_atom_site_aniso_U_23
_atom_site_aniso_U_13
_atom_site_aniso_U_12
O1 0.026(2) 0.025(2) 0.0124(19) 0.0007(16) -0.0056(16) -0.0140(17)
O2 0.032(2) 0.022(2) 0.0094(18) -0.0025(15) 0.0008(16) -0.0168(17)
O3 0.021(2) 0.021(2) 0.016(2) 0.0026(16) -0.0009(16) -0.0033(17)
O4 0.0217(19) 0.0148(19) 0.0116(18) -0.0002(15) 0.0022(15) -0.0036(16)
N1 0.031(3) 0.020(2) 0.013(2) -0.0004(19) -0.001(2) -0.007(2)
N2 0.035(3) 0.023(3) 0.014(2) -0.005(2) -0.001(2) -0.007(2)
N3 0.029(3) 0.018(2) 0.017(2) -0.0045(19) -0.006(2) -0.008(2)
N4 0.026(3) 0.021(3) 0.023(3) -0.005(2) 0.002(2) -0.005(2)
N5 0.029(3) 0.014(2) 0.033(3) -0.003(2) -0.002(2) -0.010(2)
N6 0.020(2) 0.018(2) 0.024(3) -0.003(2) -0.004(2) -0.005(2)
C1 0.018(3) 0.010(3) 0.019(3) 0.000(2) -0.012(2) 0.001(2)
C2 0.018(3) 0.012(3) 0.021(3) 0.003(2) -0.012(2) 0.000(2)
C3 0.015(3) 0.024(3) 0.017(3) 0.000(2) -0.004(2) -0.005(2)
C4 0.021(3) 0.018(3) 0.014(3) -0.006(2) -0.010(2) 0.003(2)
C5 0.013(3) 0.015(3) 0.030(3) -0.009(2) -0.005(2) -0.002(2)
C6 0.016(3) 0.017(3) 0.014(3) -0.005(2) -0.001(2) -0.002(2)
C7 0.015(3) 0.022(3) 0.017(3) -0.009(2) 0.000(2) -0.003(2)
C8 0.010(2) 0.015(3) 0.016(3) -0.001(2) 0.001(2) -0.005(2)
C9 0.018(3) 0.014(3) 0.007(2) 0.002(2) 0.002(2) -0.008(2)
C10 0.015(3) 0.026(3) 0.013(3) 0.002(2) -0.001(2) -0.010(2)
C11 0.017(3) 0.022(3) 0.020(3) -0.001(2) -0.003(2) 0.000(2)
C12 0.019(3) 0.021(3) 0.019(3) -0.007(2) 0.004(2) -0.002(2)
C13 0.017(3) 0.024(3) 0.013(3) -0.003(2) -0.003(2) -0.008(2)
C14 0.015(3) 0.049(4) 0.010(3) 0.002(3) 0.001(2) -0.014(3)
C15 0.018(3) 0.029(3) 0.008(3) -0.002(2) -0.008(2) -0.006(2)
C16 0.018(3) 0.022(3) 0.013(3) -0.008(2) -0.009(2) 0.001(2)
C17 0.019(3) 0.020(3) 0.017(3) -0.005(2) -0.008(2) -0.004(2)
C18 0.016(3) 0.025(3) 0.018(3) -0.006(2) -0.003(2) -0.006(2)
C19 0.021(3) 0.016(3) 0.023(3) -0.005(2) -0.013(2) 0.000(2)
C20 0.027(3) 0.022(3) 0.014(3) 0.002(2) -0.010(2) -0.007(3)
C21 0.021(3) 0.013(3) 0.019(3) -0.003(2) -0.006(2) -0.003(2)
C22 0.013(3) 0.014(3) 0.015(3) 0.007(2) 0.002(2) -0.008(2)
C23 0.015(3) 0.009(2) 0.012(3) 0.002(2) 0.003(2) -0.005(2)
C24 0.015(3) 0.022(3) 0.015(3) 0.005(2) -0.003(2) -0.008(2)
C25 0.024(3) 0.025(3) 0.021(3) -0.003(2) -0.010(2) -0.010(3)
C26 0.029(3) 0.024(3) 0.015(3) -0.004(2) 0.004(2) -0.016(3)
C27 0.016(3) 0.018(3) 0.020(3) -0.005(2) 0.002(2) -0.003(2)
C28 0.023(3) 0.020(3) 0.022(3) 0.005(2) -0.012(2) -0.010(2)
C29 0.034(3) 0.036(4) 0.021(3) -0.008(3) -0.006(3) -0.013(3)
C30 0.114(8) 0.076(6) 0.089(7) -0.060(6) -0.058(6) 0.013(6)
C31 0.039(4) 0.135(8) 0.050(5) -0.035(5) -0.015(4) -0.030(5)
C32 0.148(10) 0.148(9) 0.036(5) 0.022(5) -0.050(6) -0.112(8)
C33 0.035(3) 0.027(3) 0.035(4) -0.016(3) 0.004(3) -0.003(3)
C34 0.073(6) 0.069(6) 0.061(5) -0.047(5) -0.025(4) 0.044(5)
C35 0.108(8) 0.054(5) 0.118(8) -0.062(6) 0.056(6) -0.049(6)
C36 0.086(6) 0.056(5) 0.049(5) -0.033(4) -0.031(4) 0.012(4)
C37 0.027(3) 0.026(3) 0.037(4) -0.010(3) -0.004(3) 0.001(3)
C38 0.064(5) 0.046(5) 0.045(5) -0.018(4) 0.001(4) 0.020(4)
C39 0.024(3) 0.041(4) 0.070(5) -0.005(4) -0.017(3) 0.000(3)
C40 0.043(4) 0.022(3) 0.055(5) 0.002(3) -0.013(4) 0.007(3)
C41 0.052(4) 0.039(4) 0.034(4) -0.023(3) 0.002(3) -0.012(3)
C42 0.080(6) 0.116(8) 0.113(8) -0.099(7) 0.051(6) -0.040(6)
C43 0.117(8) 0.037(5) 0.081(6) -0.030(4) -0.036(6) 0.000(5)
C44 0.114(8) 0.080(6) 0.098(7) -0.067(6) -0.060(6) 0.018(6)
C45 0.021(3) 0.024(3) 0.011(3) 0.000(2) 0.003(2) -0.011(2)
C46 0.010(2) 0.015(3) 0.016(3) -0.003(2) -0.002(2) -0.003(2)
C47 0.017(3) 0.022(3) 0.017(3) -0.009(2) 0.000(2) 0.000(2)
C48 0.033(3) 0.031(3) 0.027(3) -0.015(3) -0.007(3) -0.011(3)
C49 0.030(3) 0.026(3) 0.027(3) -0.013(3) -0.009(3) -0.010(3)
C50 0.029(3) 0.034(4) 0.039(4) -0.017(3) -0.010(3) -0.014(3)
C51 0.032(3) 0.033(4) 0.039(4) -0.012(3) -0.017(3) -0.007(3)
C52 0.029(3) 0.045(4) 0.047(4) -0.023(3) -0.013(3) -0.005(3)
C53 0.032(4) 0.056(5) 0.039(4) -0.023(4) 0.001(3) -0.017(3)
C54 0.047(4) 0.042(4) 0.026(3) -0.007(3) -0.009(3) -0.023(3)
C55 0.042(4) 0.032(3) 0.029(3) -0.015(3) -0.011(3) -0.015(3)
C56 0.040(4) 0.025(3) 0.034(4) -0.007(3) -0.014(3) -0.011(3)
C57 0.031(3) 0.022(3) 0.048(4) -0.016(3) -0.011(3) -0.009(3)
C58 0.035(4) 0.031(4) 0.051(4) -0.015(3) -0.014(3) -0.007(3)
C59 0.049(4) 0.028(4) 0.053(4) -0.020(3) -0.015(4) 0.003(3)
C60 0.036(4) 0.042(4) 0.043(4) -0.025(3) 0.004(3) -0.008(3)
C61 0.048(4) 0.031(4) 0.028(3) -0.014(3) -0.008(3) -0.009(3)
C62 0.033(3) 0.038(4) 0.027(3) -0.016(3) -0.010(3) -0.009(3)
C63 0.021(3) 0.016(3) 0.020(3) -0.004(2) -0.002(2) -0.005(2)
C64 0.026(3) 0.019(3) 0.018(3) -0.005(2) -0.007(2) -0.007(2)
C65 0.021(3) 0.012(3) 0.032(3) -0.003(2) -0.006(3) -0.004(2)
C66 0.025(3) 0.014(3) 0.035(3) -0.007(3) 0.003(3) -0.003(2)
C67 0.020(3) 0.020(3) 0.022(3) -0.004(2) 0.005(2) -0.003(2)
C68 0.011(3) 0.025(3) 0.024(3) -0.012(2) 0.003(2) 0.001(2)
C69 0.029(3) 0.028(3) 0.030(3) -0.012(3) -0.009(3) -0.001(3)
C70 0.038(4) 0.035(4) 0.023(3) -0.001(3) -0.009(3) 0.004(3)
C71 0.034(4) 0.027(3) 0.023(4) 0.008(3) 0.007(3) 0.004(3)
C72 0.020(3) 0.024(3) 0.034(4) -0.002(3) 0.006(3) -0.002(3)
C73 0.010(3) 0.022(3) 0.029(3) -0.009(3) 0.000(2) 0.002(2)
C74 0.020(3) 0.024(3) 0.035(4) -0.010(3) -0.001(3) -0.005(3)
C75 0.015(3) 0.030(3) 0.026(3) -0.011(3) -0.003(2) 0.001(3)
C76 0.031(3) 0.037(4) 0.040(4) -0.009(3) -0.018(3) -0.004(3)
C77 0.040(4) 0.051(4) 0.035(4) -0.016(3) -0.007(3) -0.004(3)
C78 0.034(4) 0.042(4) 0.027(4) 0.004(3) 0.001(3) -0.009(3)
C79 0.030(3) 0.032(4) 0.031(4) 0.004(3) -0.009(3) -0.011(3)
C80 0.012(3) 0.019(3) 0.026(3) -0.006(2) 0.004(2) -0.001(2)
C81 0.033(3) 0.039(4) 0.034(4) -0.011(3) -0.002(3) -0.015(3)
Cl1 0.0409(11) 0.0585(13) 0.0853(15) -0.0250(11) 0.0057(10) -0.0099(9)
Cl2 0.0451(10) 0.0350(9) 0.0654(12) -0.0090(8) -0.0172(9) -0.0126(8)
Cl3 0.0614(12) 0.0376(10) 0.0862(15) 0.0015(10) -0.0357(11) -0.0253(9)
C82 0.044(4) 0.039(4) 0.037(4) -0.012(3) -0.002(3) -0.013(3)
Cl4 0.0763(14) 0.0675(13) 0.0450(11) -0.0009(10) -0.0002(10) -0.0383(12)
Cl5 0.0456(10) 0.0550(11) 0.0495(11) -0.0249(9) -0.0090(8) 0.0011(9)
Cl6 0.1132(19) 0.0849(16) 0.0512(12) -0.0176(11) -0.0061(12) -0.0683(15)

loop_
_atom_type_symbol
_atom_type_description
_atom_type_scat_dispersion_real
_atom_type_scat_dispersion_imag
_atom_type_scat_source
C C 0.0033 0.0016 'International Tables Vol C Tables 4.2.6.8 and 6.1.1.4'
H H 0.0000 0.0000 'International Tables Vol C Tables 4.2.6.8 and 6.1.1.4'
N N 0.0061 0.0033 'International Tables Vol C Tables 4.2.6.8 and 6.1.1.4'
O O 0.0106 0.0060 'International Tables Vol C Tables 4.2.6.8 and 6.1.1.4'
Cl Cl 0.1484 0.1585 'International Tables Vol C Tables 4.2.6.8 and 6.1.1.4'

loop_
_geom_angle_atom_site_label_1
_geom_angle_atom_site_label_2
_geom_angle_atom_site_label_3
_geom_angle
C1 O1 H1A 109.5
C9 O2 C45 114.1(4)
C16 O3 H3A 109.5
C23 O4 C63 115.4(4)
N2 N1 C46 108.6(4)
N1 N2 N3 107.2(4)
C47 N3 N2 110.8(4)
C47 N3 C48 129.3(5)
N2 N3 C48 119.9(4)
N5 N4 C64 108.2(4)
N4 N5 N6 106.7(4)
C65 N6 N5 111.4(4)
C65 N6 C66 128.5(4)
N5 N6 C66 120.0(4)
O1 C1 C6 119.1(4)
O1 C1 C2 120.4(4)
C6 C1 C2 120.5(4)
C3 C2 C1 118.8(5)
C3 C2 C28 121.2(5)
C1 C2 C28 119.9(4)
C4 C3 C2 123.0(5)
C4 C3 H3 118.5
C2 C3 H3 118.5
C3 C4 C5 117.0(4)
C3 C4 C29 122.7(5)
C5 C4 C29 120.3(5)
C6 C5 C4 122.4(5)
C6 C5 H5 118.8
C4 C5 H5 118.8
C5 C6 C1 118.2(5)
C5 C6 C7 121.2(5)
C1 C6 C7 120.4(4)
C6 C7 C8 110.7(4)
C6 C7 H7A 109.5
C8 C7 H7A 109.5
C6 C7 H7B 109.5
C8 C7 H7B 109.5
H7A C7 H7B 108.1
C9 C8 C13 117.8(4)
C9 C8 C7 122.3(4)
C13 C8 C7 119.7(4)
C8 C9 O2 119.6(4)
C8 C9 C10 121.5(4)
O2 C9 C10 118.9(4)
C11 C10 C9 118.5(5)
C11 C10 C14 120.1(5)
C9 C10 C14 121.4(5)
C10 C11 C12 122.4(5)
C10 C11 H11 118.8
C12 C11 H11 118.8
C11 C12 C13 116.8(5)
C11 C12 C33 123.4(5)
C13 C12 C33 119.8(5)
C8 C13 C12 122.9(5)
C8 C13 H13 118.5
C12 C13 H13 118.5
C10 C14 C15 112.7(4)
C10 C14 H14A 109.1
C15 C14 H14A 109.1
C10 C14 H14B 109.1
C15 C14 H14B 109.1
H14A C14 H14B 107.8
C20 C15 C16 119.2(5)
C20 C15 C14 120.0(5)
C16 C15 C14 120.8(5)
O3 C16 C15 120.7(5)
O3 C16 C17 119.4(5)
C15 C16 C17 119.9(5)
C18 C17 C16 118.4(5)
C18 C17 C21 122.2(5)
C16 C17 C21 118.8(4)
C17 C18 C19 123.8(5)
C17 C18 H18 118.1
C19 C18 H18 118.1
C18 C19 C20 116.4(5)
C18 C19 C37 120.2(5)
C20 C19 C37 123.4(5)
C15 C20 C19 122.4(5)
C15 C20 H20 118.8
C19 C20 H20 118.8
C22 C21 C17 109.0(4)
C22 C21 H21A 109.9
C17 C21 H21A 109.9
C22 C21 H21B 109.9
C17 C21 H21B 109.9
H21A C21 H21B 108.3
C27 C22 C23 117.6(5)
C27 C22 C21 120.4(5)
C23 C22 C21 121.8(4)
O4 C23 C22 118.4(4)
O4 C23 C24 119.4(4)
C22 C23 C24 121.9(5)
C25 C24 C23 117.9(5)
C25 C24 C28 119.6(5)
C23 C24 C28 122.4(5)
C26 C25 C24 122.4(5)
C26 C25 H25 118.8
C24 C25 H25 118.8
C25 C26 C27 117.3(5)
C25 C26 C41 123.3(5)
C27 C26 C41 119.5(5)
C22 C27 C26 122.9(5)
C22 C27 H27 118.6
C26 C27 H27 118.6
C2 C28 C24 111.0(4)
C2 C28 H28A 109.4
C24 C28 H28A 109.4
C2 C28 H28B 109.4
C24 C28 H28B 109.4
H28A C28 H28B 108.0
C32 C29 C31 107.4(7)
C32 C29 C30 108.9(7)
C31 C29 C30 108.6(6)
C32 C29 C4 112.1(5)
C31 C29 C4 110.9(5)
C30 C29 C4 108.8(5)
C29 C30 H30A 109.5
C29 C30 H30B 109.5
H30A C30 H30B 109.5
C29 C30 H30C 109.5
H30A C30 H30C 109.5
H30B C30 H30C 109.5
C29 C31 H31A 109.5
C29 C31 H31B 109.5
H31A C31 H31B 109.5
C29 C31 H31C 109.5
H31A C31 H31C 109.5
H31B C31 H31C 109.5
C29 C32 H32A 109.5
C29 C32 H32B 109.5
H32A C32 H32B 109.5
C29 C32 H32C 109.5
H32A C32 H32C 109.5
H32B C32 H32C 109.5
C36 C33 C34 106.7(5)
C36 C33 C12 111.6(5)
C34 C33 C12 112.3(5)
C36 C33 C35 109.2(7)
C34 C33 C35 108.3(7)
C12 C33 C35 108.6(5)
C33 C34 H34A 109.5
C33 C34 H34B 109.5
H34A C34 H34B 109.5
C33 C34 H34C 109.5
H34A C34 H34C 109.5
H34B C34 H34C 109.5
C33 C35 H35A 109.5
C33 C35 H35B 109.5
H35A C35 H35B 109.5
C33 C35 H35C 109.5
H35A C35 H35C 109.5
H35B C35 H35C 109.5
C33 C36 H36A 109.5
C33 C36 H36B 109.5
H36A C36 H36B 109.5
C33 C36 H36C 109.5
H36A C36 H36C 109.5
H36B C36 H36C 109.5
C40 C37 C38 110.1(5)
C40 C37 C19 112.1(5)
C38 C37 C19 108.6(5)
C40 C37 C39 107.3(5)
C38 C37 C39 109.9(6)
C19 C37 C39 108.8(5)
C37 C38 H38A 109.5
C37 C38 H38B 109.5
H38A C38 H38B 109.5
C37 C38 H38C 109.5
H38A C38 H38C 109.5
H38B C38 H38C 109.5
C37 C39 H39A 109.5
C37 C39 H39B 109.5
H39A C39 H39B 109.5
C37 C39 H39C 109.5
H39A C39 H39C 109.5
H39B C39 H39C 109.5
C37 C40 H40A 109.5
C37 C40 H40B 109.5
H40A C40 H40B 109.5
C37 C40 H40C 109.5
H40A C40 H40C 109.5
H40B C40 H40C 109.5
C44 C41 C42 110.0(7)
C44 C41 C26 112.1(6)
C42 C41 C26 109.8(5)
C44 C41 C43 108.3(7)
C42 C41 C43 107.7(7)
C26 C41 C43 108.7(5)
C41 C42 H42A 109.5
C41 C42 H42B 109.5
H42A C42 H42B 109.5
C41 C42 H42C 109.5
H42A C42 H42C 109.5
H42B C42 H42C 109.5
C41 C43 H43A 109.5
C41 C43 H43B 109.5
H43A C43 H43B 109.5
C41 C43 H43C 109.5
H43A C43 H43C 109.5
H43B C43 H43C 109.5
C41 C44 H44A 109.5
C41 C44 H44B 109.5
H44A C44 H44B 109.5
C41 C44 H44C 109.5
H44A C44 H44C 109.5
H44B C44 H44C 109.5
O2 C45 C46 108.3(4)
O2 C45 H45A 110.0
C46 C45 H45A 110.0
O2 C45 H45B 110.0
C46 C45 H45B 110.0
H45A C45 H45B 108.4
N1 C46 C47 108.1(4)
N1 C46 C45 121.8(4)
C47 C46 C45 130.1(4)
N3 C47 C46 105.3(4)
N3 C47 H47 127.4
C46 C47 H47 127.4
N3 C48 C49 111.2(4)
N3 C48 H48A 109.4
C49 C48 H48A 109.4
N3 C48 H48B 109.4
C49 C48 H48B 109.4
H48A C48 H48B 108.0
C50 C49 C62 120.0(5)
C50 C49 C48 120.3(5)
C62 C49 C48 119.7(5)
C49 C50 C55 120.0(5)
C49 C50 C51 122.9(6)
C55 C50 C51 117.1(5)
C52 C51 C50 121.3(6)
C52 C51 H51 119.3
C50 C51 H51 119.3
C51 C52 C53 120.5(6)
C51 C52 H52 119.8
C53 C52 H52 119.8
C54 C53 C52 120.1(6)
C54 C53 H53 119.9
C52 C53 H53 119.9
C53 C54 C55 121.6(6)
C53 C54 H54 119.2
C55 C54 H54 119.2
C56 C55 C54 121.2(6)
C56 C55 C50 119.5(6)
C54 C55 C50 119.4(6)
C55 C56 C57 120.8(6)
C55 C56 H56 119.6
C57 C56 H56 119.6
C62 C57 C58 121.0(6)
C62 C57 C56 119.4(5)
C58 C57 C56 119.6(6)
C59 C58 C57 119.5(6)
C59 C58 H58 120.3
C57 C58 H58 120.3
C58 C59 C60 119.9(6)
C58 C59 H59 120.1
C60 C59 H59 120.1
C61 C60 C59 121.2(6)
C61 C60 H60 119.4
C59 C60 H60 119.4
C60 C61 C62 121.4(6)
C60 C61 H61 119.3
C62 C61 H61 119.3
C57 C62 C49 120.3(5)
C57 C62 C61 117.0(6)
C49 C62 C61 122.6(6)
O4 C63 C64 107.4(4)
O4 C63 H63A 110.2
C64 C63 H63A 110.2
O4 C63 H63B 110.2
C64 C63 H63B 110.2
H63A C63 H63B 108.5
N4 C64 C65 109.4(5)
N4 C64 C63 122.7(5)
C65 C64 C63 127.8(5)
N6 C65 C64 104.3(4)
N6 C65 H65 127.9
C64 C65 H65 127.9
N6 C66 C67 110.6(4)
N6 C66 H66A 109.5
C67 C66 H66A 109.5
N6 C66 H66B 109.5
C67 C66 H66B 109.5
H66A C66 H66B 108.1
C80 C67 C68 120.2(5)
C80 C67 C66 119.1(5)
C68 C67 C66 120.6(5)
C67 C68 C73 119.6(5)
C67 C68 C69 122.9(5)
C73 C68 C69 117.5(5)
C70 C69 C68 121.0(6)
C70 C69 H69 119.5
C68 C69 H69 119.5
C69 C70 C71 121.7(6)
C69 C70 H70 119.1
C71 C70 H70 119.1
C72 C71 C70 120.1(6)
C72 C71 H71 120.0
C70 C71 H71 120.0
C71 C72 C73 120.9(6)
C71 C72 H72 119.5
C73 C72 H72 119.5
C74 C73 C68 119.7(5)
C74 C73 C72 121.5(5)
C68 C73 C72 118.7(5)
C73 C74 C75 121.8(5)
C73 C74 H74 119.1
C75 C74 H74 119.1
C74 C75 C76 121.7(5)
C74 C75 C80 118.9(5)
C76 C75 C80 119.4(5)
C77 C76 C75 120.8(6)
C77 C76 H76 119.6
C75 C76 H76 119.6
C76 C77 C78 119.9(6)
C76 C77 H77 120.0
C78 C77 H77 120.0
C79 C78 C77 121.3(6)
C79 C78 H78 119.3
C77 C78 H78 119.3
C78 C79 C80 122.2(6)
C78 C79 H79 118.9
C80 C79 H79 118.9
C67 C80 C79 124.0(5)
C67 C80 C75 119.7(5)
C79 C80 C75 116.3(5)
Cl2 C81 Cl1 110.0(3)
Cl2 C81 Cl3 111.4(3)
Cl1 C81 Cl3 110.7(3)
Cl2 C81 H81 108.2
Cl1 C81 H81 108.2
Cl3 C81 H81 108.2
Cl6 C82 Cl4 109.7(4)
Cl6 C82 Cl5 110.1(4)
Cl4 C82 Cl5 111.4(4)
Cl6 C82 H82 108.5
Cl4 C82 H82 108.5
Cl5 C82 H82 108.5

loop_
_geom_bond_atom_site_label_1
_geom_bond_atom_site_label_2
_geom_bond_distance
O1 C1 1.370(6)
O1 H1A 0.8400
O2 C9 1.388(6)
O2 C45 1.432(6)
O3 C16 1.363(6)
O3 H3A 0.8400
O4 C23 1.394(6)
O4 C63 1.442(6)
N1 N2 1.322(6)
N1 C46 1.356(6)
N2 N3 1.341(6)
N3 C47 1.337(6)
N3 C48 1.468(7)
N4 N5 1.326(6)
N4 C64 1.358(7)
N5 N6 1.349(6)
N6 C65 1.343(7)
N6 C66 1.473(7)
C1 C6 1.401(7)
C1 C2 1.401(7)
C2 C3 1.385(7)
C2 C28 1.516(7)
C3 C4 1.378(7)
C3 H3 0.9500
C4 C5 1.404(7)
C4 C29 1.542(7)
C5 C6 1.397(7)
C5 H5 0.9500
C6 C7 1.508(7)
C7 C8 1.524(7)
C7 H7A 0.9900
C7 H7B 0.9900
C8 C9 1.387(7)
C8 C13 1.389(7)
C9 C10 1.398(7)
C10 C11 1.385(7)
C10 C14 1.521(7)
C11 C12 1.390(7)
C11 H11 0.9500
C12 C13 1.401(7)
C12 C33 1.536(7)
C13 H13 0.9500
C14 C15 1.526(7)
C14 H14A 0.9900
C14 H14B 0.9900
C15 C20 1.391(7)
C15 C16 1.396(7)
C16 C17 1.404(7)
C17 C18 1.377(7)
C17 C21 1.522(7)
C18 C19 1.389(7)
C18 H18 0.9500
C19 C20 1.391(7)
C19 C37 1.540(7)
C20 H20 0.9500
C21 C22 1.513(7)
C21 H21A 0.9900
C21 H21B 0.9900
C22 C27 1.386(7)
C22 C23 1.399(7)
C23 C24 1.399(7)
C24 C25 1.393(7)
C24 C28 1.522(7)
C25 C26 1.390(8)
C25 H25 0.9500
C26 C27 1.400(7)
C26 C41 1.532(8)
C27 H27 0.9500
C28 H28A 0.9900
C28 H28B 0.9900
C29 C32 1.513(9)
C29 C31 1.520(9)
C29 C30 1.524(9)
C30 H30A 0.9800
C30 H30B 0.9800
C30 H30C 0.9800
C31 H31A 0.9800
C31 H31B 0.9800
C31 H31C 0.9800
C32 H32A 0.9800
C32 H32B 0.9800
C32 H32C 0.9800
C33 C36 1.513(9)
C33 C34 1.532(9)
C33 C35 1.540(10)
C34 H34A 0.9800
C34 H34B 0.9800
C34 H34C 0.9800
C35 H35A 0.9800
C35 H35B 0.9800
C35 H35C 0.9800
C36 H36A 0.9800
C36 H36B 0.9800
C36 H36C 0.9800
C37 C40 1.524(8)
C37 C38 1.531(9)
C37 C39 1.548(9)
C38 H38A 0.9800
C38 H38B 0.9800
C38 H38C 0.9800
C39 H39A 0.9800
C39 H39B 0.9800
C39 H39C 0.9800
C40 H40A 0.9800
C40 H40B 0.9800
C40 H40C 0.9800
C41 C44 1.510(10)
C41 C42 1.510(10)
C41 C43 1.541(10)
C42 H42A 0.9800
C42 H42B 0.9800
C42 H42C 0.9800
C43 H43A 0.9800
C43 H43B 0.9800
C43 H43C 0.9800
C44 H44A 0.9800
C44 H44B 0.9800
C44 H44C 0.9800
C45 C46 1.495(7)
C45 H45A 0.9900
C45 H45B 0.9900
C46 C47 1.369(7)
C47 H47 0.9500
C48 C49 1.521(8)
C48 H48A 0.9900
C48 H48B 0.9900
C49 C50 1.407(8)
C49 C62 1.417(8)
C50 C55 1.438(8)
C50 C51 1.442(8)
C51 C52 1.353(9)
C51 H51 0.9500
C52 C53 1.430(9)
C52 H52 0.9500
C53 C54 1.344(9)
C53 H53 0.9500
C54 C55 1.417(8)
C54 H54 0.9500
C55 C56 1.392(8)
C56 C57 1.431(8)
C56 H56 0.9500
C57 C62 1.409(8)
C57 C58 1.419(8)
C58 C59 1.382(9)
C58 H58 0.9500
C59 C60 1.398(9)
C59 H59 0.9500
C60 C61 1.355(9)
C60 H60 0.9500
C61 C62 1.428(8)
C61 H61 0.9500
C63 C64 1.483(7)
C63 H63A 0.9900
C63 H63B 0.9900
C64 C65 1.362(7)
C65 H65 0.9500
C66 C67 1.516(8)
C66 H66A 0.9900
C66 H66B 0.9900
C67 C80 1.401(8)
C67 C68 1.420(8)
C68 C73 1.428(8)
C68 C69 1.444(8)
C69 C70 1.351(8)
C69 H69 0.9500
C70 C71 1.392(9)
C70 H70 0.9500
C71 C72 1.365(9)
C71 H71 0.9500
C72 C73 1.437(8)
C72 H72 0.9500
C73 C74 1.381(8)
C74 C75 1.406(8)
C74 H74 0.9500
C75 C76 1.419(8)
C75 C80 1.442(8)
C76 C77 1.370(9)
C76 H76 0.9500
C77 C78 1.398(9)
C77 H77 0.9500
C78 C79 1.337(9)
C78 H78 0.9500
C79 C80 1.439(8)
C79 H79 0.9500
C81 Cl2 1.746(7)
C81 Cl1 1.752(6)
C81 Cl3 1.754(6)
C81 H81 1.0000
C82 Cl6 1.739(7)
C82 Cl4 1.750(7)
C82 Cl5 1.757(7)
C82 H82 1.0000

loop_
_geom_torsion_atom_site_label_1
_geom_torsion_atom_site_label_2
_geom_torsion_atom_site_label_3
_geom_torsion_atom_site_label_4
_geom_torsion
C46 N1 N2 N3 1.2(6)
N1 N2 N3 C47 -1.0(6)
N1 N2 N3 C48 -178.4(4)
C64 N4 N5 N6 1.3(6)
N4 N5 N6 C65 -0.7(6)
N4 N5 N6 C66 -177.4(4)
O1 C1 C2 C3 -178.2(4)
C6 C1 C2 C3 1.6(7)
O1 C1 C2 C28 4.7(7)
C6 C1 C2 C28 -175.4(5)
C1 C2 C3 C4 0.7(8)
C28 C2 C3 C4 177.7(5)
C2 C3 C4 C5 -1.8(7)
C2 C3 C4 C29 -179.3(5)
C3 C4 C5 C6 0.6(7)
C29 C4 C5 C6 178.2(5)
C4 C5 C6 C1 1.5(7)
C4 C5 C6 C7 -172.7(4)
O1 C1 C6 C5 177.2(4)
C2 C1 C6 C5 -2.7(7)
O1 C1 C6 C7 -8.5(7)
C2 C1 C6 C7 171.6(4)
C5 C6 C7 C8 102.5(5)
C1 C6 C7 C8 -71.6(6)
C6 C7 C8 C9 110.1(5)
C6 C7 C8 C13 -64.9(6)
C13 C8 C9 O2 178.1(4)
C7 C8 C9 O2 3.0(7)
C13 C8 C9 C10 0.9(7)
C7 C8 C9 C10 -174.2(4)
C45 O2 C9 C8 94.3(5)
C45 O2 C9 C10 -88.5(5)
C8 C9 C10 C11 -1.5(7)
O2 C9 C10 C11 -178.6(4)
C8 C9 C10 C14 177.9(5)
O2 C9 C10 C14 0.7(7)
C9 C10 C11 C12 1.1(8)
C14 C10 C11 C12 -178.3(5)
C10 C11 C12 C13 -0.2(8)
C10 C11 C12 C33 -178.7(5)
C9 C8 C13 C12 0.1(7)
C7 C8 C13 C12 175.3(5)
C11 C12 C13 C8 -0.4(8)
C33 C12 C13 C8 178.2(5)
C11 C10 C14 C15 73.1(7)
C9 C10 C14 C15 -106.2(6)
C10 C14 C15 C20 -107.6(6)
C10 C14 C15 C16 71.1(6)
C20 C15 C16 O3 -178.4(4)
C14 C15 C16 O3 2.9(7)
C20 C15 C16 C17 1.4(7)
C14 C15 C16 C17 -177.3(4)
O3 C16 C17 C18 177.1(4)
C15 C16 C17 C18 -2.7(7)
O3 C16 C17 C21 -11.9(7)
C15 C16 C17 C21 168.3(4)
C16 C17 C18 C19 1.8(7)
C21 C17 C18 C19 -168.8(5)
C17 C18 C19 C20 0.3(7)
C17 C18 C19 C37 179.0(5)
C16 C15 C20 C19 0.8(7)
C14 C15 C20 C19 179.6(5)
C18 C19 C20 C15 -1.6(7)
C37 C19 C20 C15 179.7(5)
C18 C17 C21 C22 101.9(5)
C16 C17 C21 C22 -68.8(6)
C17 C21 C22 C27 -58.0(6)
C17 C21 C22 C23 116.8(5)
C63 O4 C23 C22 102.2(5)
C63 O4 C23 C24 -83.4(5)
C27 C22 C23 O4 175.1(4)
C21 C22 C23 O4 0.1(7)
C27 C22 C23 C24 0.8(7)
C21 C22 C23 C24 -174.2(5)
O4 C23 C24 C25 -175.3(4)
C22 C23 C24 C25 -1.1(7)
O4 C23 C24 C28 1.8(7)
C22 C23 C24 C28 176.0(4)
C23 C24 C25 C26 1.5(8)
C28 C24 C25 C26 -175.6(5)
C24 C25 C26 C27 -1.7(8)
C24 C25 C26 C41 176.3(5)
C23 C22 C27 C26 -1.0(7)
C21 C22 C27 C26 174.0(5)
C25 C26 C27 C22 1.4(8)
C41 C26 C27 C22 -176.7(5)
C3 C2 C28 C24 -108.7(5)
C1 C2 C28 C24 68.3(6)
C25 C24 C28 C2 65.2(6)
C23 C24 C28 C2 -111.8(5)
C3 C4 C29 C32 -14.1(9)
C5 C4 C29 C32 168.5(7)
C3 C4 C29 C31 -134.2(6)
C5 C4 C29 C31 48.4(7)
C3 C4 C29 C30 106.4(7)
C5 C4 C29 C30 -71.0(7)
C11 C12 C33 C36 -132.9(6)
C13 C12 C33 C36 48.6(7)
C11 C12 C33 C34 -13.2(8)
C13 C12 C33 C34 168.4(6)
C11 C12 C33 C35 106.6(7)
C13 C12 C33 C35 -71.8(8)
C18 C19 C37 C40 175.2(5)
C20 C19 C37 C40 -6.2(8)
C18 C19 C37 C38 -62.9(7)
C20 C19 C37 C38 115.7(6)
C18 C19 C37 C39 56.6(7)
C20 C19 C37 C39 -124.7(6)
C25 C26 C41 C44 -3.1(9)
C27 C26 C41 C44 174.9(6)
C25 C26 C41 C42 119.5(7)
C27 C26 C41 C42 -62.5(8)
C25 C26 C41 C43 -122.9(7)
C27 C26 C41 C43 55.1(8)
C9 O2 C45 C46 153.3(4)
N2 N1 C46 C47 -1.0(6)
N2 N1 C46 C45 179.2(5)
O2 C45 C46 N1 176.3(4)
O2 C45 C46 C47 -3.6(8)
N2 N3 C47 C46 0.4(6)
C48 N3 C47 C46 177.5(5)
N1 C46 C47 N3 0.3(6)
C45 C46 C47 N3 -179.8(5)
C47 N3 C48 C49 52.3(7)
N2 N3 C48 C49 -130.8(5)
N3 C48 C49 C50 -98.6(6)
N3 C48 C49 C62 81.5(6)
C62 C49 C50 C55 0.5(8)
C48 C49 C50 C55 -179.5(5)
C62 C49 C50 C51 -179.4(5)
C48 C49 C50 C51 0.6(8)
C49 C50 C51 C52 -179.3(5)
C55 C50 C51 C52 0.8(8)
C50 C51 C52 C53 -0.5(9)
C51 C52 C53 C54 -0.5(9)
C52 C53 C54 C55 1.2(9)
C53 C54 C55 C56 179.3(6)
C53 C54 C55 C50 -0.8(8)
C49 C50 C55 C56 -0.2(8)
C51 C50 C55 C56 179.7(5)
C49 C50 C55 C54 179.9(5)
C51 C50 C55 C54 -0.1(7)
C54 C55 C56 C57 179.8(5)
C50 C55 C56 C57 0.0(8)
C55 C56 C57 C62 0.1(8)
C55 C56 C57 C58 -179.0(5)
C62 C57 C58 C59 0.1(9)
C56 C57 C58 C59 179.2(5)
C57 C58 C59 C60 -0.5(9)
C58 C59 C60 C61 0.5(10)
C59 C60 C61 C62 0.0(9)
C58 C57 C62 C49 179.3(5)
C56 C57 C62 C49 0.2(8)
C58 C57 C62 C61 0.3(8)
C56 C57 C62 C61 -178.8(5)
C50 C49 C62 C57 -0.5(8)
C48 C49 C62 C57 179.5(5)
C50 C49 C62 C61 178.4(5)
C48 C49 C62 C61 -1.6(8)
C60 C61 C62 C57 -0.3(8)
C60 C61 C62 C49 -179.3(5)
C23 O4 C63 C64 147.0(4)
N5 N4 C64 C65 -1.5(6)
N5 N4 C64 C63 175.6(5)
O4 C63 C64 N4 173.8(4)
O4 C63 C64 C65 -9.6(7)
N5 N6 C65 C64 -0.2(6)
C66 N6 C65 C64 176.1(5)
N4 C64 C65 N6 1.1(6)
C63 C64 C65 N6 -175.9(5)
C65 N6 C66 C67 -25.0(8)
N5 N6 C66 C67 151.1(5)
N6 C66 C67 C80 -72.6(6)
N6 C66 C67 C68 104.1(6)
C80 C67 C68 C73 -3.2(7)
C66 C67 C68 C73 -179.9(5)
C80 C67 C68 C69 176.1(5)
C66 C67 C68 C69 -0.5(8)
C67 C68 C69 C70 179.7(5)
C73 C68 C69 C70 -0.9(8)
C68 C69 C70 C71 0.6(9)
C69 C70 C71 C72 -0.2(9)
C70 C71 C72 C73 0.2(8)
C67 C68 C73 C74 2.4(7)
C69 C68 C73 C74 -177.0(5)
C67 C68 C73 C72 -179.7(5)
C69 C68 C73 C72 0.9(7)
C71 C72 C73 C74 177.4(5)
C71 C72 C73 C68 -0.6(8)
C68 C73 C74 C75 -0.5(8)
C72 C73 C74 C75 -178.4(5)
C73 C74 C75 C76 177.4(5)
C73 C74 C75 C80 -0.5(8)
C74 C75 C76 C77 -176.6(6)
C80 C75 C76 C77 1.3(8)
C75 C76 C77 C78 -2.8(9)
C76 C77 C78 C79 2.9(10)
C77 C78 C79 C80 -1.4(10)
C68 C67 C80 C79 -176.1(5)
C66 C67 C80 C79 0.6(8)
C68 C67 C80 C75 2.2(7)
C66 C67 C80 C75 178.9(5)
C78 C79 C80 C67 178.3(6)
C78 C79 C80 C75 -0.1(8)
C74 C75 C80 C67 -0.3(7)
C76 C75 C80 C67 -178.3(5)
C74 C75 C80 C79 178.1(5)
C76 C75 C80 C79 0.2(7)
